data_1541281
loop_
_publ_author_name
'Mundt, O.'
'Becker, G.'
'Hartmann, H.M.'
'Schwarz, W.'

_publ_section_title
;
 Metallderivate von Molekuelverbindungen. II Darstellung und Struktur des
 beta - Kaliumsilanids
;
_journal_name_full 'Zeitschrift fuer Anorganische und Allgemeine Chemie'
_journal_page_first 75
_journal_page_last 88
_journal_volume 572
_journal_year 1989
_chemical_formula_sum 'H3 K Si'
_chemical_name_systematic 'K Si H3'
_space_group_IT_number 62
_symmetry_space_group_name_Hall '-P 2ac 2n'
_symmetry_space_group_name_H-M 'P n m a'
_cell_angle_alpha 90
_cell_angle_beta 90
_cell_angle_gamma 90
_cell_formula_units_Z 4
_cell_length_a 8.8
_cell_length_b 5.416
_cell_length_c 6.823
_cell_volume 325.190
_citation_journal_id_ASTM ZAACAB
_cod_data_source_file Mundt_ZAACAB_1989_1192.cif
_cod_data_source_block H3K1Si1
_cod_original_cell_volume 325.1896
_cod_original_formula_sum 'H3 K1 Si1'
_cod_database_code 1541281

loop_
_symmetry_equiv_pos_as_xyz
x,y,z
-x+1/2,-y,z+1/2
x+1/2,-y+1/2,-z+1/2
-x,y+1/2,-z
-x,-y,-z
x-1/2,y,-z-1/2
-x-1/2,y-1/2,z-1/2
x,-y-1/2,z

loop_
_atom_site_label
_atom_site_type_symbol
_atom_site_fract_x
_atom_site_fract_y
_atom_site_fract_z
_atom_site_occupancy
_atom_site_U_iso_or_equiv
H2 H-1 0.0839 0.4311 0.8021 1 0.0
H1 H-1 -0.1101 0.25 0.6648 1 0.0
K1 K+1 0.1857 0.25 0.1579 1 0.0
Si1 Si+2 0.0515 0.25 0.6541 1 0.0
